data_1547459
loop_
_publ_author_name
'Etayo, Pablo'
'Escudero, Eduardo Carmelo'
'Pericas, Miquel A.'

_publ_section_title
;
 5,5&#x2019;-Bistriazoles as axially chiral, multidentate ligands:
 Synthesis, configurational stability and catalytic application of their
 scandium(III) complexes
;
_journal_name_full 'Catal. Sci. Technol.'
_journal_paper_doi 10.1039/C7CY01518F
_journal_year 2017
_chemical_formula_sum 'C18 H16 N2 O2'
_chemical_formula_weight 292.33
_space_group_IT_number 15
_space_group_name_Hall '-C 2yc'
_symmetry_cell_setting monoclinic
_symmetry_space_group_name_Hall '-C 2yc'
_symmetry_space_group_name_H-M 'C 1 2/c 1'
_atom_sites_solution_hydrogens geom
_audit_creation_method SHELXL-2014/7
_audit_update_record
;
2016-12-20 deposited with the CCDC.
2017-09-25 downloaded from the CCDC.
;
_cell_angle_alpha 90
_cell_angle_beta 101.069(3)
_cell_angle_gamma 90
_cell_formula_units_Z 8
_cell_length_a 15.7795(13)
_cell_length_b 8.7261(8)
_cell_length_c 21.0431(19)
_cell_measurement_reflns_used 9491
_cell_measurement_temperature 100(2)
_cell_measurement_theta_max 28.52
_cell_measurement_theta_min 2.68
_cell_volume 2843.6(4)
_diffrn_ambient_temperature 100(2)
_diffrn_detector_area_resol_mean 512
_diffrn_detector_type '4K CCD area detector APEX II'
_diffrn_measured_fraction_theta_full 0.994
_diffrn_measured_fraction_theta_max 0.974
_diffrn_measurement_device_type 'APEX DUO Kappa 4-axis goniometer'
_diffrn_measurement_method
;
 Fullsphere data collection, phi and omega scans
;
_diffrn_measurement_specimen_support 'magnetic support with MicroMount'
_diffrn_radiation_monochromator 'Quazar MX Multilayer Optics'
_diffrn_radiation_type MoK\a
_diffrn_radiation_wavelength 0.71073
_diffrn_reflns_av_unetI/netI 0.0566
_diffrn_reflns_Laue_measured_fraction_full 0.994
_diffrn_reflns_Laue_measured_fraction_max 0.974
_diffrn_reflns_limit_h_max 20
_diffrn_reflns_limit_h_min -21
_diffrn_reflns_limit_k_max 11
_diffrn_reflns_limit_k_min 0
_diffrn_reflns_limit_l_max 27
_diffrn_reflns_limit_l_min 0
_diffrn_reflns_number 3911
_diffrn_reflns_point_group_measured_fraction_full 0.994
_diffrn_reflns_point_group_measured_fraction_max 0.974
_diffrn_reflns_theta_full 25.242
_diffrn_reflns_theta_max 28.785
_diffrn_reflns_theta_min 2.631
_diffrn_source 'Microfocus source E025 IuS'
_diffrn_source_current 0.6
_diffrn_source_power 50
_diffrn_source_size '0.2 mm x 0.2 mm fine focus'
_diffrn_source_type 'Bruker APEX DUO'
_exptl_absorpt_coefficient_mu 0.090
_exptl_absorpt_correction_T_max 0.995
_exptl_absorpt_correction_T_min 0.765
_exptl_absorpt_correction_type multi-scan
_exptl_absorpt_process_details
; 
 TWINABS Version 2008/0 Bruker-Nonius
 Blessing, Acta Cryst. (1995) A51 33-38
;
_exptl_crystal_colour colourless
_exptl_crystal_density_diffrn 1.366
_exptl_crystal_description block
_exptl_crystal_F_000 1232
_exptl_crystal_size_max 0.20
_exptl_crystal_size_mid 0.10
_exptl_crystal_size_min 0.06
_refine_diff_density_max 0.298
_refine_diff_density_min -0.293
_refine_diff_density_rms 0.062
_refine_ls_extinction_method none
_refine_ls_goodness_of_fit_ref 1.047
_refine_ls_hydrogen_treatment constr
_refine_ls_matrix_type full
_refine_ls_number_parameters 204
_refine_ls_number_reflns 3911
_refine_ls_number_restraints 0
_refine_ls_restrained_S_all 1.047
_refine_ls_R_factor_all 0.0699
_refine_ls_R_factor_gt 0.0537
_refine_ls_shift/su_max 0.000
_refine_ls_shift/su_mean 0.000
_refine_ls_structure_factor_coef Fsqd
_refine_ls_weighting_details 'w=1/[\s^2^(Fo^2^)+(0.0790P)^2^+1.0546P] where P=(Fo^2^+2Fc^2^)/3'
_refine_ls_weighting_scheme calc
_refine_ls_wR_factor_gt 0.1419
_refine_ls_wR_factor_ref 0.1530
_reflns_Friedel_coverage 0.000
_reflns_number_gt 3089
_reflns_number_total 3911
_reflns_threshold_expression 'I > 2\s(I)'
_cod_data_source_file c7cy01518f2.cif
_cod_data_source_block mo_PEMP440_3_15
_cod_depositor_comments
;
The following automatic conversions were performed:

'_symmetry_cell_setting' value 'Monoclinic' changed to 'monoclinic'
according to
/home/data/users/saulius/crontab/automatic-downloads/rss-feeds/RSC/lib/dictionaries/cif_core.dic
dictionary named 'cif_core.dic' version 2.4.2 from 2011-04-26.

'_exptl_absorpt_correction_type' value 'Multi-scan' changed to
'multi-scan' according to
/home/data/users/saulius/crontab/automatic-downloads/rss-feeds/RSC/lib/dictionaries/cif_core.dic
dictionary named 'cif_core.dic' version 2.4.2 from 2011-04-26.

Automatic conversion script
Id: cif_fix_values 4973 2017-02-22 13:04:09Z antanas 
;
_cod_original_sg_symbol_H-M C2/c
_cod_database_code 1547459
_shelx_shelxl_version_number 2014/7
_shelx_space_group_comment
;
The symmetry employed for this shelxl refinement is uniquely defined
by the following loop, which should always be used as a source of
symmetry information in preference to the above space-group names.
They are only intended as comments.
;
_shelx_estimated_absorpt_t_min 0.982
_shelx_estimated_absorpt_t_max 0.995

loop_
_space_group_symop_operation_xyz
'x, y, z'
'-x, y, -z+1/2'
'x+1/2, y+1/2, z'
'-x+1/2, y+1/2, -z+1/2'
'-x, -y, -z'
'x, -y, z-1/2'
'-x+1/2, -y+1/2, -z'
'x+1/2, -y+1/2, z-1/2'

loop_
_atom_site_label
_atom_site_type_symbol
_atom_site_fract_x
_atom_site_fract_y
_atom_site_fract_z
_atom_site_U_iso_or_equiv
_atom_site_adp_type
_atom_site_occupancy
_atom_site_site_symmetry_order
_atom_site_calc_flag
_atom_site_refinement_flags_posn
_atom_site_refinement_flags_adp
N1 N 0.17918(10) 0.31286(17) 0.32010(7) 0.0197(3) Uani 1 1 d . .
N2 N 0.46207(9) 0.10113(17) 0.40886(7) 0.0193(3) Uani 1 1 d . .
O1 O 0.18426(8) 0.06683(15) 0.44663(6) 0.0220(3) Uani 1 1 d . .
H1 H 0.2150 0.0913 0.4823 0.033 Uiso 1 1 calc R U
O2 O 0.23331(8) 0.39162(15) 0.42391(6) 0.0228(3) Uani 1 1 d . .
C1 C 0.22496(11) 0.11501(19) 0.39581(8) 0.0178(3) Uani 1 1 d . .
C2 C 0.17765(11) 0.0517(2) 0.33193(8) 0.0187(4) Uani 1 1 d . .
C3 C 0.15876(12) -0.0964(2) 0.31149(9) 0.0222(4) Uani 1 1 d . .
H3 H 0.1755 -0.1802 0.3400 0.027 Uiso 1 1 calc R U
C4 C 0.11463(12) -0.1217(2) 0.24835(9) 0.0255(4) Uani 1 1 d . .
H4 H 0.1007 -0.2233 0.2339 0.031 Uiso 1 1 calc R U
C5 C 0.09097(13) 0.0000(2) 0.20659(9) 0.0253(4) Uani 1 1 d . .
H5 H 0.0603 -0.0195 0.1639 0.030 Uiso 1 1 calc R U
C6 C 0.11119(12) 0.1506(2) 0.22588(9) 0.0232(4) Uani 1 1 d . .
H6 H 0.0961 0.2343 0.1971 0.028 Uiso 1 1 calc R U
C7 C 0.15422(11) 0.1725(2) 0.28887(8) 0.0190(4) Uani 1 1 d . .
C8 C 0.21389(11) 0.2899(2) 0.38366(8) 0.0189(4) Uani 1 1 d . .
C9 C 0.16488(13) 0.4608(2) 0.28915(9) 0.0262(4) Uani 1 1 d . .
H9A H 0.1939 0.5401 0.3185 0.039 Uiso 1 1 calc R U
H9B H 0.1028 0.4821 0.2787 0.039 Uiso 1 1 calc R U
H9C H 0.1883 0.4607 0.2492 0.039 Uiso 1 1 calc R U
C10 C 0.31968(11) 0.07701(19) 0.40702(8) 0.0178(3) Uani 1 1 d . .
C11 C 0.35921(11) -0.07120(19) 0.41994(8) 0.0180(3) Uani 1 1 d . .
C12 C 0.33006(11) -0.2181(2) 0.43294(8) 0.0208(4) Uani 1 1 d . .
H12 H 0.2709 -0.2354 0.4340 0.025 Uiso 1 1 calc R U
C13 C 0.38917(12) -0.3375(2) 0.44422(8) 0.0223(4) Uani 1 1 d . .
H13 H 0.3697 -0.4375 0.4521 0.027 Uiso 1 1 calc R U
C14 C 0.47698(12) -0.3133(2) 0.44425(8) 0.0220(4) Uani 1 1 d . .
H14 H 0.5159 -0.3972 0.4523 0.026 Uiso 1 1 calc R U
C15 C 0.50800(11) -0.1705(2) 0.43286(8) 0.0209(4) Uani 1 1 d . .
H15 H 0.5676 -0.1541 0.4333 0.025 Uiso 1 1 calc R U
C16 C 0.44846(11) -0.0507(2) 0.42065(8) 0.0187(4) Uani 1 1 d . .
C17 C 0.38488(11) 0.1765(2) 0.40121(8) 0.0191(4) Uani 1 1 d . .
H17 H 0.3775 0.2832 0.3930 0.023 Uiso 1 1 calc R U
C18 C 0.54384(11) 0.1697(2) 0.40347(9) 0.0242(4) Uani 1 1 d . .
H18A H 0.5429 0.2790 0.4139 0.036 Uiso 1 1 calc R U
H18B H 0.5535 0.1573 0.3591 0.036 Uiso 1 1 calc R U
H18C H 0.5905 0.1192 0.4337 0.036 Uiso 1 1 calc R U

loop_
_atom_site_aniso_label
_atom_site_aniso_U_11
_atom_site_aniso_U_22
_atom_site_aniso_U_33
_atom_site_aniso_U_23
_atom_site_aniso_U_13
_atom_site_aniso_U_12
N1 0.0210(7) 0.0198(7) 0.0178(7) 0.0000(5) 0.0023(6) 0.0029(6)
N2 0.0151(7) 0.0220(7) 0.0208(8) 0.0003(6) 0.0036(6) -0.0026(6)
O1 0.0196(6) 0.0315(7) 0.0155(6) 0.0023(5) 0.0047(5) -0.0026(5)
O2 0.0222(7) 0.0242(7) 0.0214(7) -0.0040(5) 0.0031(5) -0.0008(5)
C1 0.0168(8) 0.0215(8) 0.0154(8) 0.0010(6) 0.0037(6) -0.0005(6)
C2 0.0132(8) 0.0253(9) 0.0172(8) 0.0006(6) 0.0021(6) -0.0006(6)
C3 0.0215(9) 0.0239(9) 0.0205(9) 0.0035(7) 0.0021(7) -0.0025(7)
C4 0.0291(10) 0.0227(9) 0.0231(10) -0.0020(7) 0.0014(8) -0.0062(7)
C5 0.0269(10) 0.0284(10) 0.0183(9) -0.0019(7) -0.0013(7) -0.0035(8)
C6 0.0263(10) 0.0240(9) 0.0184(9) 0.0016(7) 0.0016(7) 0.0029(7)
C7 0.0172(8) 0.0209(8) 0.0195(9) -0.0013(6) 0.0049(7) 0.0014(6)
C8 0.0140(8) 0.0240(9) 0.0190(8) 0.0006(6) 0.0037(6) 0.0012(6)
C9 0.0318(10) 0.0210(9) 0.0252(10) 0.0019(7) 0.0038(8) 0.0073(8)
C10 0.0156(8) 0.0229(8) 0.0143(8) 0.0014(6) 0.0015(6) -0.0008(6)
C11 0.0164(8) 0.0227(8) 0.0145(8) 0.0000(6) 0.0021(6) -0.0001(6)
C12 0.0193(8) 0.0242(9) 0.0182(8) 0.0019(6) 0.0017(7) -0.0020(7)
C13 0.0239(9) 0.0229(8) 0.0188(9) 0.0016(7) 0.0012(7) -0.0003(7)
C14 0.0219(9) 0.0250(9) 0.0179(9) 0.0004(6) 0.0007(7) 0.0057(7)
C15 0.0162(8) 0.0281(9) 0.0175(8) -0.0016(7) 0.0013(6) 0.0012(7)
C16 0.0176(8) 0.0231(9) 0.0152(8) -0.0010(6) 0.0027(6) -0.0023(7)
C17 0.0182(8) 0.0216(8) 0.0171(8) 0.0010(6) 0.0029(6) -0.0003(6)
C18 0.0175(9) 0.0291(9) 0.0269(10) -0.0025(7) 0.0068(7) -0.0065(7)

loop_
_atom_type_symbol
_atom_type_description
_atom_type_scat_dispersion_real
_atom_type_scat_dispersion_imag
_atom_type_scat_source
C C 0.0033 0.0016 'International Tables Vol C Tables 4.2.6.8 and 6.1.1.4'
H H 0.0000 0.0000 'International Tables Vol C Tables 4.2.6.8 and 6.1.1.4'
N N 0.0061 0.0033 'International Tables Vol C Tables 4.2.6.8 and 6.1.1.4'
O O 0.0106 0.0060 'International Tables Vol C Tables 4.2.6.8 and 6.1.1.4'

loop_
_geom_angle_atom_site_label_1
_geom_angle_atom_site_label_2
_geom_angle_atom_site_label_3
_geom_angle
C8 N1 C7 110.76(14)
C8 N1 C9 125.04(15)
C7 N1 C9 124.11(15)
C17 N2 C16 108.60(14)
C17 N2 C18 125.48(15)
C16 N2 C18 125.90(15)
O1 C1 C10 113.45(14)
O1 C1 C2 110.22(14)
C10 C1 C2 111.42(14)
O1 C1 C8 111.35(14)
C10 C1 C8 108.64(14)
C2 C1 C8 101.08(13)
C3 C2 C7 119.53(16)
C3 C2 C1 131.40(16)
C7 C2 C1 109.03(15)
C2 C3 C4 118.98(17)
C5 C4 C3 120.60(17)
C4 C5 C6 121.32(17)
C7 C6 C5 116.90(17)
C6 C7 C2 122.64(16)
C6 C7 N1 127.54(16)
C2 C7 N1 109.80(15)
O2 C8 N1 125.02(16)
O2 C8 C1 126.41(15)
N1 C8 C1 108.57(14)
C17 C10 C11 106.31(15)
C17 C10 C1 125.94(15)
C11 C10 C1 127.53(15)
C12 C11 C16 118.34(16)
C12 C11 C10 135.23(16)
C16 C11 C10 106.39(14)
C13 C12 C11 118.90(16)
C12 C13 C14 121.25(17)
C15 C14 C13 121.40(16)
C14 C15 C16 117.43(16)
N2 C16 C15 129.27(16)
N2 C16 C11 108.06(15)
C15 C16 C11 122.66(16)
N2 C17 C10 110.64(15)

loop_
_geom_bond_atom_site_label_1
_geom_bond_atom_site_label_2
_geom_bond_distance
N1 C8 1.359(2)
N1 C7 1.410(2)
N1 C9 1.444(2)
N2 C17 1.366(2)
N2 C16 1.372(2)
N2 C18 1.446(2)
O1 C1 1.4130(19)
O2 C8 1.225(2)
C1 C10 1.505(2)
C1 C2 1.511(2)
C1 C8 1.552(2)
C2 C3 1.377(2)
C2 C7 1.393(2)
C3 C4 1.394(3)
C4 C5 1.383(3)
C5 C6 1.395(3)
C6 C7 1.382(3)
C10 C17 1.369(2)
C10 C11 1.439(2)
C11 C12 1.406(2)
C11 C16 1.417(2)
C12 C13 1.388(3)
C13 C14 1.401(3)
C14 C15 1.376(3)
C15 C16 1.396(2)

loop_
_geom_torsion_atom_site_label_1
_geom_torsion_atom_site_label_2
_geom_torsion_atom_site_label_3
_geom_torsion_atom_site_label_4
_geom_torsion
O1 C1 C2 C3 -57.9(2)
C10 C1 C2 C3 69.0(2)
C8 C1 C2 C3 -175.76(18)
O1 C1 C2 C7 124.49(15)
C10 C1 C2 C7 -108.64(16)
C8 C1 C2 C7 6.62(17)
C7 C2 C3 C4 -1.5(3)
C1 C2 C3 C4 -178.91(17)
C2 C3 C4 C5 0.7(3)
C3 C4 C5 C6 0.7(3)
C4 C5 C6 C7 -1.3(3)
C5 C6 C7 C2 0.5(3)
C5 C6 C7 N1 -177.92(16)
C3 C2 C7 C6 0.9(3)
C1 C2 C7 C6 178.88(16)
C3 C2 C7 N1 179.57(15)
C1 C2 C7 N1 -2.48(19)
C8 N1 C7 C6 174.95(17)
C9 N1 C7 C6 -1.7(3)
C8 N1 C7 C2 -3.6(2)
C9 N1 C7 C2 179.71(16)
C7 N1 C8 O2 -172.44(16)
C9 N1 C8 O2 4.2(3)
C7 N1 C8 C1 7.97(19)
C9 N1 C8 C1 -175.39(15)
O1 C1 C8 O2 54.6(2)
C10 C1 C8 O2 -71.1(2)
C2 C1 C8 O2 171.64(16)
O1 C1 C8 N1 -125.82(15)
C10 C1 C8 N1 108.53(15)
C2 C1 C8 N1 -8.78(17)
O1 C1 C10 C17 -130.36(18)
C2 C1 C10 C17 104.54(19)
C8 C1 C10 C17 -5.9(2)
O1 C1 C10 C11 55.8(2)
C2 C1 C10 C11 -69.3(2)
C8 C1 C10 C11 -179.82(16)
C17 C10 C11 C12 177.26(19)
C1 C10 C11 C12 -7.9(3)
C17 C10 C11 C16 -0.40(19)
C1 C10 C11 C16 174.43(15)
C16 C11 C12 C13 -1.7(2)
C10 C11 C12 C13 -179.09(19)
C11 C12 C13 C14 1.4(3)
C12 C13 C14 C15 -0.3(3)
C13 C14 C15 C16 -0.6(3)
C17 N2 C16 C15 -178.49(17)
C18 N2 C16 C15 3.2(3)
C17 N2 C16 C11 0.38(19)
C18 N2 C16 C11 -177.94(16)
C14 C15 C16 N2 178.98(17)
C14 C15 C16 C11 0.3(3)
C12 C11 C16 N2 -178.11(15)
C10 C11 C16 N2 0.02(18)
C12 C11 C16 C15 0.9(2)
C10 C11 C16 C15 178.98(16)
C16 N2 C17 C10 -0.65(19)
C18 N2 C17 C10 177.67(16)
C11 C10 C17 N2 0.64(19)
C1 C10 C17 N2 -174.29(15)
